data_4087941
loop_
_publ_author_name
'Zhang, Lujun'
'Yu, Wenfei'
'Liu, Changchun'
'Xu, Youzhi'
'Duan, Zheng'
'Mathey, Francois'

_publ_section_title
;
 The Chemistry of ortho-(Diarylphosphino)aryl Isocyanides
;
_journal_issue 24
_journal_name_full Organometallics
_journal_page_first 5697
_journal_paper_doi 10.1021/acs.organomet.5b00746
_journal_volume 34
_journal_year 2015
_chemical_formula_moiety 'C36 H32 Au2 N2 P2, 2(C F3 O3 S), 2(C H Cl3)'
_chemical_formula_sum 'C40 H34 Au2 Cl6 F6 N2 O6 P2 S2'
_chemical_formula_weight 1485.38
_space_group_crystal_system monoclinic
_space_group_IT_number 14
_space_group_name_Hall '-P 2ybc'
_space_group_name_H-M_alt 'P 1 21/c 1'
_atom_sites_solution_hydrogens mixed
_atom_sites_solution_primary direct
_audit_creation_date 2015-05-14
_audit_creation_method
;
Olex2 1.2
(compiled 2015.01.26 svn.r3150 for OlexSys, GUI svn.r4998)
;
_cell_angle_alpha 90
_cell_angle_beta 94.357(2)
_cell_angle_gamma 90
_cell_formula_units_Z 2
_cell_length_a 9.9220(3)
_cell_length_b 13.4139(3)
_cell_length_c 18.8864(4)
_cell_measurement_reflns_used 3967
_cell_measurement_temperature 291(2)
_cell_measurement_theta_max 72.4760
_cell_measurement_theta_min 4.4610
_cell_volume 2506.38(11)
_computing_cell_refinement
;
CrysAlisPro, Agilent Technologies,
Version 1.171.36.32 (release 02-08-2013 CrysAlis171 .NET)
(compiled Aug  2 2013,16:46:58)
;
_computing_data_collection
;
CrysAlisPro, Agilent Technologies,
Version 1.171.36.32 (release 02-08-2013 CrysAlis171 .NET)
(compiled Aug  2 2013,16:46:58)
;
_computing_data_reduction
;
CrysAlisPro, Agilent Technologies,
Version 1.171.36.32 (release 02-08-2013 CrysAlis171 .NET)
(compiled Aug  2 2013,16:46:58)
;
_computing_molecular_graphics 'Olex2 (Dolomanov et al., 2009)'
_computing_publication_material 'Olex2 (Dolomanov et al., 2009)'
_computing_structure_refinement 'ShelXL (Sheldrick, 2008)'
_computing_structure_solution 'ShelXS (Sheldrick, 2008)'
_diffrn_ambient_temperature 291.15
_diffrn_detector_area_resol_mean 16.2312
_diffrn_measured_fraction_theta_full 0.999
_diffrn_measured_fraction_theta_max 0.975
_diffrn_measurement_details
;
#__ type_ start__ end____ width___ exp.time_
  1 omega   41.00   68.00   1.0000    2.0000
omega____ theta____ kappa____ phi______ frames
    -        0.0000   57.0000 -180.0000 27

#__ type_ start__ end____ width___ exp.time_
  2 omega  -11.00   16.00   1.0000    2.0000
omega____ theta____ kappa____ phi______ frames
    -        0.0000   57.0000 -180.0000 27

#__ type_ start__ end____ width___ exp.time_
  3 omega   16.00   42.00   1.0000    2.0000
omega____ theta____ kappa____ phi______ frames
    -        0.0000  -99.0000   30.0000 26

#__ type_ start__ end____ width___ exp.time_
  4 omega   42.00   81.00   1.0000    9.0000
omega____ theta____ kappa____ phi______ frames
    -       56.0000  -37.0000   90.0000 39

#__ type_ start__ end____ width___ exp.time_
  5 omega  -16.00   12.00   1.0000    9.0000
omega____ theta____ kappa____ phi______ frames
    -       56.0000  -37.0000   90.0000 28

#__ type_ start__ end____ width___ exp.time_
  6 omega    2.00   67.00   1.0000    9.0000
omega____ theta____ kappa____ phi______ frames
    -       56.0000  -57.0000 -150.0000 65

#__ type_ start__ end____ width___ exp.time_
  7 omega   43.00  112.00   1.0000    9.0000
omega____ theta____ kappa____ phi______ frames
    -       56.0000   57.0000  -30.0000 69

#__ type_ start__ end____ width___ exp.time_
  8 omega   73.00   99.00   1.0000    9.0000
omega____ theta____ kappa____ phi______ frames
    -       56.0000   37.0000  -60.0000 26

#__ type_ start__ end____ width___ exp.time_
  9 omega   51.00  123.00   1.0000    9.0000
omega____ theta____ kappa____ phi______ frames
    -       56.0000   57.0000   60.0000 72

#__ type_ start__ end____ width___ exp.time_
 10 omega   42.00   68.00   1.0000   27.0000
omega____ theta____ kappa____ phi______ frames
    -      112.0000  -30.0000 -120.0000 26

#__ type_ start__ end____ width___ exp.time_
 11 omega   50.00   84.00   1.0000   27.0000
omega____ theta____ kappa____ phi______ frames
    -      112.0000  -45.0000  -90.0000 34

#__ type_ start__ end____ width___ exp.time_
 12 omega   39.00   87.00   1.0000   27.0000
omega____ theta____ kappa____ phi______ frames
    -      112.0000  -30.0000   30.0000 48

#__ type_ start__ end____ width___ exp.time_
 13 omega  116.00  175.00   1.0000   27.0000
omega____ theta____ kappa____ phi______ frames
    -      112.0000  111.0000   30.0000 59

#__ type_ start__ end____ width___ exp.time_
 14 omega  120.00  170.00   1.0000   27.0000
omega____ theta____ kappa____ phi______ frames
    -      112.0000  111.0000 -180.0000 50

#__ type_ start__ end____ width___ exp.time_
 15 omega  116.00  177.00   1.0000   27.0000
omega____ theta____ kappa____ phi______ frames
    -      112.0000  111.0000  -30.0000 61

#__ type_ start__ end____ width___ exp.time_
 16 omega  101.00  175.00   1.0000   27.0000
omega____ theta____ kappa____ phi______ frames
    -      112.0000  111.0000   60.0000 74

#__ type_ start__ end____ width___ exp.time_
 17 omega   71.00   98.00   1.0000   27.0000
omega____ theta____ kappa____ phi______ frames
    -      112.0000  -45.0000  150.0000 27

#__ type_ start__ end____ width___ exp.time_
 18 omega   39.00  176.00   1.0000   27.0000
omega____ theta____ kappa____ phi______ frames
    -      112.0000    0.0000 -120.0000 137
;
_diffrn_measurement_device_type 'Xcalibur, Eos, Gemini'
_diffrn_measurement_method '\w scans'
_diffrn_orient_matrix_UB_11 0.1552444000
_diffrn_orient_matrix_UB_12 0.0007576000
_diffrn_orient_matrix_UB_13 0.0128064000
_diffrn_orient_matrix_UB_21 -0.0054140000
_diffrn_orient_matrix_UB_22 -0.0993909000
_diffrn_orient_matrix_UB_23 0.0405980000
_diffrn_orient_matrix_UB_31 0.0112688000
_diffrn_orient_matrix_UB_32 -0.0575691000
_diffrn_orient_matrix_UB_33 -0.0698354000
_diffrn_radiation_monochromator graphite
_diffrn_radiation_type CuK\a
_diffrn_radiation_wavelength 1.54184
_diffrn_reflns_av_R_equivalents 0.0508
_diffrn_reflns_av_unetI/netI 0.0691
_diffrn_reflns_Laue_measured_fraction_full 0.999
_diffrn_reflns_Laue_measured_fraction_max 0.975
_diffrn_reflns_limit_h_max 12
_diffrn_reflns_limit_h_min -11
_diffrn_reflns_limit_k_max 15
_diffrn_reflns_limit_k_min -16
_diffrn_reflns_limit_l_max 15
_diffrn_reflns_limit_l_min -23
_diffrn_reflns_number 9626
_diffrn_reflns_point_group_measured_fraction_full 0.999
_diffrn_reflns_point_group_measured_fraction_max 0.975
_diffrn_reflns_theta_full 67.684
_diffrn_reflns_theta_max 72.398
_diffrn_reflns_theta_min 4.046
_diffrn_source 'Enhance (Cu) X-ray Source'
_exptl_absorpt_coefficient_mu 15.777
_exptl_absorpt_correction_T_max 1.00000
_exptl_absorpt_correction_T_min 0.43027
_exptl_absorpt_correction_type multi-scan
_exptl_absorpt_process_details
;
CrysAlisPro, Agilent Technologies,
Version 1.171.36.32 (release 02-08-2013 CrysAlis171 .NET)
(compiled Aug  2 2013,16:46:58)
Empirical absorption correction using spherical harmonics,
 implemented in SCALE3 ABSPACK scaling algorithm.
;
_exptl_crystal_colour
;
;
_exptl_crystal_density_diffrn 1.968
_exptl_crystal_description
;
;
_exptl_crystal_F_000 1424
_exptl_crystal_size_max 0.14
_exptl_crystal_size_mid 0.1
_exptl_crystal_size_min 0.05
_refine_diff_density_max 2.046
_refine_diff_density_min -1.040
_refine_diff_density_rms 0.176
_refine_ls_extinction_method none
_refine_ls_goodness_of_fit_ref 1.035
_refine_ls_hydrogen_treatment mixed
_refine_ls_matrix_type full
_refine_ls_number_parameters 301
_refine_ls_number_reflns 4848
_refine_ls_number_restraints 0
_refine_ls_restrained_S_all 1.035
_refine_ls_R_factor_all 0.0594
_refine_ls_R_factor_gt 0.0496
_refine_ls_shift/su_max 0.000
_refine_ls_shift/su_mean 0.000
_refine_ls_structure_factor_coef Fsqd
_refine_ls_weighting_details 'w=1/[\s^2^(Fo^2^)+(0.0723P)^2^+0.6200P] where P=(Fo^2^+2Fc^2^)/3'
_refine_ls_weighting_scheme calc
_refine_ls_wR_factor_gt 0.1284
_refine_ls_wR_factor_ref 0.1405
_reflns_Friedel_coverage 0.000
_reflns_number_gt 4066
_reflns_number_total 4848
_reflns_threshold_expression 'I > 2\s(I)'
_cod_data_source_file om5b00746_si_004.cif
_cod_data_source_block 201505106
_cod_original_cell_volume 2506.38(10)
_cod_database_code 4087941
_chemical_oxdiff_formula C20H20N4O4P1S1F3Au1
_shelx_space_group_comment
;
The symmetry employed for this shelxl refinement is uniquely defined
by the following loop, which should always be used as a source of
symmetry information in preference to the above space-group names.
They are only intended as comments.
;
_shelx_estimated_absorpt_t_max 0.506
_shelx_estimated_absorpt_t_min 0.216
_reflns_odcompleteness_completeness 99.94
_reflns_odcompleteness_iscentric 1
_reflns_odcompleteness_theta 66.97
_olex2_refinement_description
;
1. Fixed Uiso
 At 1.2 times of:
  All C(H) groups, All N(H,H) groups
2.a Secondary CH2 refined with riding coordinates:
 N1(H1A,H1B)
2.b Aromatic/amide H refined with riding coordinates:
 C2(H2), C3(H3), C4(H4), C5(H5), C6(H6), C8(H8), C9(H9), C10(H10), C11(H11),
 C12(H12), C14(H14), C15(H15), C16(H16), C17(H17)
;
_shelx_shelxl_version_number 2014/7
_olex2_submission_special_instructions 'No special instructions were received'

loop_
_space_group_symop_operation_xyz
'x, y, z'
'-x, y+1/2, -z+1/2'
'-x, -y, -z'
'x, -y-1/2, z-1/2'

loop_
_atom_site_label
_atom_site_type_symbol
_atom_site_fract_x
_atom_site_fract_y
_atom_site_fract_z
_atom_site_U_iso_or_equiv
_atom_site_adp_type
_atom_site_occupancy
_atom_site_site_symmetry_order
_atom_site_calc_flag
_atom_site_refinement_flags_posn
Au1 Au 0.13948(3) 0.48815(2) 0.03559(2) 0.03910(13) Uani 1 1 d .
C1 C -0.0100(8) 0.2965(6) 0.1150(4) 0.0423(15) Uani 1 1 d .
C2 C 0.0494(10) 0.2399(7) 0.0651(5) 0.057(2) Uani 1 1 d .
H2 H 0.1140 0.2681 0.0380 0.069 Uiso 1 1 calc R
C3 C 0.0132(13) 0.1423(8) 0.0554(6) 0.075(3) Uani 1 1 d .
H3 H 0.0580 0.1031 0.0241 0.089 Uiso 1 1 calc R
C4 C -0.0897(13) 0.1008(7) 0.0917(7) 0.076(3) Uani 1 1 d .
H4 H -0.1161 0.0351 0.0832 0.092 Uiso 1 1 calc R
C5 C -0.1519(10) 0.1569(8) 0.1400(6) 0.067(3) Uani 1 1 d .
H5 H -0.2205 0.1295 0.1647 0.081 Uiso 1 1 calc R
C6 C -0.1124(9) 0.2554(6) 0.1520(5) 0.0511(18) Uani 1 1 d .
H6 H -0.1545 0.2938 0.1849 0.061 Uiso 1 1 calc R
C7 C 0.1688(7) 0.4182(5) 0.2071(4) 0.0389(14) Uani 1 1 d .
C8 C 0.1385(9) 0.3667(7) 0.2680(4) 0.0535(19) Uani 1 1 d .
H8 H 0.0560 0.3341 0.2693 0.064 Uiso 1 1 calc R
C9 C 0.2308(11) 0.3640(7) 0.3266(5) 0.059(2) Uani 1 1 d .
H9 H 0.2100 0.3295 0.3671 0.071 Uiso 1 1 calc R
C10 C 0.3532(10) 0.4120(9) 0.3255(6) 0.070(3) Uani 1 1 d .
H10 H 0.4141 0.4107 0.3655 0.083 Uiso 1 1 calc R
C11 C 0.3856(10) 0.4615(11) 0.2659(7) 0.080(3) Uani 1 1 d .
H11 H 0.4685 0.4936 0.2649 0.096 Uiso 1 1 calc R
C12 C 0.2929(9) 0.4633(9) 0.2063(5) 0.059(2) Uani 1 1 d .
H12 H 0.3158 0.4957 0.1654 0.071 Uiso 1 1 calc R
C13 C -0.0967(7) 0.4941(5) 0.1588(4) 0.0353(14) Uani 1 1 d .
C14 C -0.0811(8) 0.5473(6) 0.2218(4) 0.0458(17) Uani 1 1 d .
H14 H 0.0003 0.5439 0.2495 0.055 Uiso 1 1 calc R
C15 C -0.1854(9) 0.6055(6) 0.2442(5) 0.0524(19) Uani 1 1 d .
H15 H -0.1739 0.6406 0.2867 0.063 Uiso 1 1 calc R
C16 C -0.3042(9) 0.6109(7) 0.2038(5) 0.058(2) Uani 1 1 d .
H16 H -0.3738 0.6501 0.2190 0.069 Uiso 1 1 calc R
C17 C -0.3241(8) 0.5593(7) 0.1405(4) 0.0499(18) Uani 1 1 d .
H17 H -0.4067 0.5624 0.1138 0.060 Uiso 1 1 calc R
C18 C -0.2174(8) 0.5020(6) 0.1170(4) 0.0377(15) Uani 1 1 d .
N1 N -0.2404(6) 0.4515(6) 0.0503(3) 0.0455(14) Uani 1 1 d .
H1A H -0.3289 0.4517 0.0381 0.055 Uiso 1 1 calc R
H1B H -0.2150 0.3883 0.0563 0.055 Uiso 1 1 calc R
P1 P 0.04816(17) 0.42367(14) 0.13051(9) 0.0353(3) Uani 1 1 d .
C19 C 0.4639(12) 0.2679(12) 0.6050(7) 0.091(4) Uani 1 1 d .
F1 F 0.5570(10) 0.2291(11) 0.6506(5) 0.150(5) Uani 1 1 d .
F2 F 0.3474(8) 0.2572(10) 0.6327(4) 0.136(4) Uani 1 1 d .
F3 F 0.4900(16) 0.3611(8) 0.5987(8) 0.177(6) Uani 1 1 d .
O1 O 0.4443(11) 0.1045(7) 0.5385(5) 0.096(3) Uani 1 1 d .
O2 O 0.5966(12) 0.2229(9) 0.5013(6) 0.114(4) Uani 1 1 d .
O3 O 0.3542(12) 0.2478(11) 0.4790(5) 0.125(5) Uani 1 1 d .
S1 S 0.4634(3) 0.2049(2) 0.52052(13) 0.0647(6) Uani 1 1 d .
C20 C 0.7589(13) 0.2910(10) 0.3809(6) 0.075(3) Uani 1 1 d .
H20 H 0.703(14) 0.274(9) 0.415(7) 0.090 Uiso 1 1 d R
Cl1 Cl 0.9104(5) 0.2254(3) 0.3836(3) 0.1111(12) Uani 1 1 d .
Cl2 Cl 0.6562(5) 0.2516(6) 0.3083(3) 0.176(3) Uani 1 1 d .
Cl3 Cl 0.7878(7) 0.4158(3) 0.3713(4) 0.182(3) Uani 1 1 d .

loop_
_atom_site_aniso_label
_atom_site_aniso_U_11
_atom_site_aniso_U_22
_atom_site_aniso_U_33
_atom_site_aniso_U_23
_atom_site_aniso_U_13
_atom_site_aniso_U_12
Au1 0.03706(19) 0.0494(2) 0.03148(19) 0.00275(11) 0.00699(12) 0.00024(11)
C1 0.040(3) 0.041(4) 0.045(4) -0.001(3) -0.001(3) 0.001(3)
C2 0.061(5) 0.054(5) 0.058(5) -0.006(4) 0.012(4) 0.005(4)
C3 0.098(8) 0.059(6) 0.068(6) -0.017(5) 0.014(6) 0.000(6)
C4 0.092(8) 0.039(4) 0.095(8) -0.008(5) -0.011(7) -0.008(5)
C5 0.051(5) 0.070(6) 0.079(6) 0.017(5) -0.002(4) -0.008(5)
C6 0.049(4) 0.049(4) 0.057(4) 0.013(4) 0.010(4) -0.002(4)
C7 0.035(3) 0.044(4) 0.038(3) 0.003(3) 0.004(3) 0.006(3)
C8 0.051(4) 0.063(5) 0.046(4) 0.009(4) -0.002(3) 0.001(4)
C9 0.077(6) 0.058(5) 0.041(4) 0.008(4) -0.008(4) 0.012(5)
C10 0.051(5) 0.086(7) 0.069(6) -0.014(5) -0.015(4) 0.014(5)
C11 0.045(5) 0.117(10) 0.078(7) -0.006(7) -0.002(5) -0.013(6)
C12 0.051(5) 0.085(7) 0.042(4) 0.002(4) 0.002(4) -0.011(5)
C13 0.039(3) 0.034(3) 0.034(3) 0.005(3) 0.010(3) 0.004(3)
C14 0.048(4) 0.052(4) 0.039(4) -0.003(3) 0.008(3) 0.003(3)
C15 0.061(5) 0.050(4) 0.049(4) -0.003(4) 0.020(4) 0.006(4)
C16 0.055(5) 0.054(5) 0.066(5) 0.004(4) 0.019(4) 0.013(4)
C17 0.037(4) 0.066(5) 0.047(4) 0.010(4) 0.005(3) 0.008(4)
C18 0.037(3) 0.049(4) 0.029(3) 0.003(3) 0.011(3) -0.003(3)
N1 0.040(3) 0.065(4) 0.033(3) -0.001(3) 0.009(2) -0.009(3)
P1 0.0338(8) 0.0412(9) 0.0315(8) -0.0003(7) 0.0052(6) 0.0002(7)
C19 0.063(6) 0.124(11) 0.087(8) -0.052(8) 0.017(6) -0.022(7)
F1 0.099(6) 0.267(15) 0.081(5) -0.036(7) -0.022(5) -0.027(8)
F2 0.073(5) 0.253(12) 0.085(5) -0.065(7) 0.019(4) 0.006(7)
F3 0.225(15) 0.098(7) 0.209(13) -0.073(9) 0.025(11) -0.028(9)
O1 0.109(7) 0.077(5) 0.102(6) -0.002(5) 0.011(5) -0.014(5)
O2 0.117(8) 0.125(8) 0.109(7) 0.016(7) 0.072(7) 0.021(7)
O3 0.137(9) 0.172(11) 0.064(5) -0.001(6) -0.012(5) 0.080(9)
S1 0.0696(14) 0.0762(15) 0.0502(11) 0.0004(11) 0.0177(10) 0.0117(12)
C20 0.079(7) 0.079(7) 0.072(6) 0.014(6) 0.032(6) -0.003(6)
Cl1 0.110(3) 0.098(2) 0.125(3) 0.028(2) 0.007(2) 0.010(2)
Cl2 0.094(3) 0.290(9) 0.140(4) -0.086(5) -0.010(3) 0.006(4)
Cl3 0.187(6) 0.076(2) 0.288(9) 0.064(4) 0.051(6) 0.005(3)

loop_
_atom_type_symbol
_atom_type_description
_atom_type_scat_dispersion_real
_atom_type_scat_dispersion_imag
_atom_type_scat_source
C C 0.0181 0.0091 'International Tables Vol C Tables 4.2.6.8 and 6.1.1.4'
H H 0.0000 0.0000 'International Tables Vol C Tables 4.2.6.8 and 6.1.1.4'
Au Au -4.4197 7.2980 'International Tables Vol C Tables 4.2.6.8 and 6.1.1.4'
Cl Cl 0.3639 0.7018 'International Tables Vol C Tables 4.2.6.8 and 6.1.1.4'
F F 0.0727 0.0534 'International Tables Vol C Tables 4.2.6.8 and 6.1.1.4'
N N 0.0311 0.0180 'International Tables Vol C Tables 4.2.6.8 and 6.1.1.4'
O O 0.0492 0.0322 'International Tables Vol C Tables 4.2.6.8 and 6.1.1.4'
P P 0.2955 0.4335 'International Tables Vol C Tables 4.2.6.8 and 6.1.1.4'
S S 0.3331 0.5567 'International Tables Vol C Tables 4.2.6.8 and 6.1.1.4'

loop_
_geom_angle_atom_site_label_1
_geom_angle_atom_site_label_2
_geom_angle_atom_site_label_3
_geom_angle
_geom_angle_site_symmetry_1
_geom_angle_site_symmetry_3
N1 Au1 Au1 95.14(18) 3_565 3_565
N1 Au1 P1 175.76(18) 3_565 .
P1 Au1 Au1 89.09(5) . 3_565
C2 C1 C6 119.5(8) . .
C2 C1 P1 118.7(7) . .
C6 C1 P1 121.8(6) . .
C1 C2 H2 120.1 . .
C3 C2 C1 119.9(9) . .
C3 C2 H2 120.1 . .
C2 C3 H3 119.5 . .
C2 C3 C4 120.9(10) . .
C4 C3 H3 119.5 . .
C3 C4 H4 120.2 . .
C5 C4 C3 119.7(9) . .
C5 C4 H4 120.2 . .
C4 C5 H5 120.1 . .
C4 C5 C6 119.7(10) . .
C6 C5 H5 120.1 . .
C1 C6 C5 120.2(9) . .
C1 C6 H6 119.9 . .
C5 C6 H6 119.9 . .
C8 C7 P1 120.7(6) . .
C12 C7 C8 118.5(8) . .
C12 C7 P1 120.8(6) . .
C7 C8 H8 119.9 . .
C9 C8 C7 120.2(9) . .
C9 C8 H8 119.9 . .
C8 C9 H9 119.8 . .
C10 C9 C8 120.5(9) . .
C10 C9 H9 119.8 . .
C9 C10 H10 119.9 . .
C11 C10 C9 120.2(9) . .
C11 C10 H10 119.9 . .
C10 C11 H11 120.3 . .
C10 C11 C12 119.3(10) . .
C12 C11 H11 120.3 . .
C7 C12 C11 121.3(9) . .
C7 C12 H12 119.4 . .
C11 C12 H12 119.4 . .
C14 C13 P1 118.5(6) . .
C18 C13 C14 119.0(7) . .
C18 C13 P1 122.4(6) . .
C13 C14 H14 119.5 . .
C15 C14 C13 120.9(8) . .
C15 C14 H14 119.5 . .
C14 C15 H15 120.2 . .
C16 C15 C14 119.7(8) . .
C16 C15 H15 120.2 . .
C15 C16 H16 119.3 . .
C15 C16 C17 121.3(8) . .
C17 C16 H16 119.3 . .
C16 C17 H17 120.5 . .
C16 C17 C18 119.0(8) . .
C18 C17 H17 120.5 . .
C13 C18 C17 120.0(7) . .
C13 C18 N1 122.5(7) . .
C17 C18 N1 117.5(7) . .
Au1 N1 H1A 108.3 3_565 .
Au1 N1 H1B 108.3 3_565 .
C18 N1 Au1 115.9(5) . 3_565
C18 N1 H1A 108.3 . .
C18 N1 H1B 108.3 . .
H1A N1 H1B 107.4 . .
C1 P1 Au1 112.1(3) . .
C1 P1 C13 106.5(3) . .
C7 P1 Au1 111.9(2) . .
C7 P1 C1 105.8(3) . .
C7 P1 C13 105.9(3) . .
C13 P1 Au1 114.0(2) . .
F1 C19 S1 110.3(10) . .
F2 C19 F1 107.0(14) . .
F2 C19 S1 110.9(9) . .
F3 C19 F1 108.0(13) . .
F3 C19 F2 109.4(14) . .
F3 C19 S1 111.1(12) . .
O1 S1 C19 103.1(7) . .
O1 S1 O2 111.7(7) . .
O1 S1 O3 114.3(8) . .
O2 S1 C19 101.9(7) . .
O3 S1 C19 104.6(7) . .
O3 S1 O2 118.7(8) . .
Cl1 C20 H20 115(9) . .
Cl2 C20 H20 97(9) . .
Cl2 C20 Cl1 109.0(7) . .
Cl3 C20 H20 116(8) . .
Cl3 C20 Cl1 110.3(7) . .
Cl3 C20 Cl2 108.0(8) . .

loop_
_geom_bond_atom_site_label_1
_geom_bond_atom_site_label_2
_geom_bond_distance
_geom_bond_site_symmetry_2
Au1 Au1 3.0007(6) 3_565
Au1 N1 2.130(6) 3_565
Au1 P1 2.2427(17) .
C1 C2 1.377(12) .
C1 C6 1.390(11) .
C1 P1 1.817(8) .
C2 H2 0.9300 .
C2 C3 1.366(14) .
C3 H3 0.9300 .
C3 C4 1.389(16) .
C4 H4 0.9300 .
C4 C5 1.365(16) .
C5 H5 0.9300 .
C5 C6 1.392(14) .
C6 H6 0.9300 .
C7 C8 1.394(11) .
C7 C12 1.374(12) .
C7 P1 1.808(7) .
C8 H8 0.9300 .
C8 C9 1.382(12) .
C9 H9 0.9300 .
C9 C10 1.377(15) .
C10 H10 0.9300 .
C10 C11 1.367(17) .
C11 H11 0.9300 .
C11 C12 1.398(14) .
C12 H12 0.9300 .
C13 C14 1.387(11) .
C13 C18 1.387(11) .
C13 P1 1.833(7) .
C14 H14 0.9300 .
C14 C15 1.387(11) .
C15 H15 0.9300 .
C15 C16 1.357(13) .
C16 H16 0.9300 .
C16 C17 1.383(13) .
C17 H17 0.9300 .
C17 C18 1.407(11) .
C18 N1 1.433(9) .
N1 Au1 2.130(6) 3_565
N1 H1A 0.8900 .
N1 H1B 0.8900 .
C19 F1 1.320(19) .
C19 F2 1.312(14) .
C19 F3 1.284(19) .
C19 S1 1.806(11) .
O1 S1 1.406(9) .
O2 S1 1.417(10) .
O3 S1 1.410(10) .
C20 H20 0.91(13) .
C20 Cl1 1.740(13) .
C20 Cl2 1.729(14) .
C20 Cl3 1.710(13) .

loop_
_geom_hbond_atom_site_label_D
_geom_hbond_atom_site_label_H
_geom_hbond_atom_site_label_A
_geom_hbond_distance_DH
_geom_hbond_distance_HA
_geom_hbond_distance_DA
_geom_hbond_angle_DHA
_geom_hbond_site_symmetry_A
N1 H1A O1 0.89 2.71 3.255(12) 120.5 2
N1 H1A O1 0.89 2.37 3.209(13) 156.2 4_465

loop_
_geom_torsion_atom_site_label_1
_geom_torsion_atom_site_label_2
_geom_torsion_atom_site_label_3
_geom_torsion_atom_site_label_4
_geom_torsion
_geom_torsion_site_symmetry_4
C1 C2 C3 C4 4.5(18) .
C2 C1 C6 C5 1.7(13) .
C2 C1 P1 Au1 25.2(7) .
C2 C1 P1 C7 -97.0(7) .
C2 C1 P1 C13 150.6(7) .
C2 C3 C4 C5 -2.7(19) .
C3 C4 C5 C6 0.4(17) .
C4 C5 C6 C1 0.1(14) .
C6 C1 C2 C3 -4.0(14) .
C6 C1 P1 Au1 -154.6(6) .
C6 C1 P1 C7 83.1(7) .
C6 C1 P1 C13 -29.3(7) .
C7 C8 C9 C10 0.1(15) .
C8 C7 C12 C11 -2.5(16) .
C8 C7 P1 Au1 -170.1(6) .
C8 C7 P1 C1 -47.7(8) .
C8 C7 P1 C13 65.2(7) .
C8 C9 C10 C11 -1.1(17) .
C9 C10 C11 C12 0.4(19) .
C10 C11 C12 C7 1.4(19) .
C12 C7 C8 C9 1.7(14) .
C12 C7 P1 Au1 9.0(8) .
C12 C7 P1 C1 131.4(8) .
C12 C7 P1 C13 -115.8(8) .
C13 C14 C15 C16 -0.2(13) .
C13 C18 N1 Au1 -74.1(8) 3_565
C14 C13 C18 C17 -3.2(11) .
C14 C13 C18 N1 178.5(7) .
C14 C13 P1 Au1 -109.6(6) .
C14 C13 P1 C1 126.3(6) .
C14 C13 P1 C7 13.9(7) .
C14 C15 C16 C17 0.1(14) .
C15 C16 C17 C18 -1.5(14) .
C16 C17 C18 C13 3.1(12) .
C16 C17 C18 N1 -178.5(8) .
C17 C18 N1 Au1 107.5(7) 3_565
C18 C13 C14 C15 1.8(12) .
C18 C13 P1 Au1 65.6(6) .
C18 C13 P1 C1 -58.6(7) .
C18 C13 P1 C7 -171.0(6) .
P1 C1 C2 C3 176.1(8) .
P1 C1 C6 C5 -178.4(7) .
P1 C7 C8 C9 -179.2(7) .
P1 C7 C12 C11 178.5(9) .
P1 C13 C14 C15 177.1(6) .
P1 C13 C18 C17 -178.3(6) .
P1 C13 C18 N1 3.3(10) .
F1 C19 S1 O1 55.9(12) .
F1 C19 S1 O2 -60.1(12) .
F1 C19 S1 O3 175.7(12) .
F2 C19 S1 O1 -62.4(14) .
F2 C19 S1 O2 -178.4(13) .
F2 C19 S1 O3 57.4(15) .
F3 C19 S1 O1 175.6(12) .
F3 C19 S1 O2 59.6(13) .
F3 C19 S1 O3 -64.6(14) .
